data_9001296
loop_
_publ_author_name
'Groat, L. A.'
'Raudsepp, M.'
'Hawthorne, F. C.'
'Ercit, T. S.'
'Sherriff, B. L.'
'Hartman, J. S.'

_publ_section_title
;
 The amblygonite-montebrasite series: Characterization by single-crystal
 structure refinement, infrared spectroscopy and multinuclear MAS-NMR
 spectroscopy
 sample AF-65
;
_journal_name_full 'American Mineralogist'
_journal_page_first 992
_journal_page_last 1008
_journal_volume 75
_journal_year 1990
_chemical_formula_sum 'Al F0.881 H0.119 Li O4.119 P'
_chemical_name_mineral Amblygonite
_space_group_IT_number 2
_symmetry_space_group_name_Hall '-P 1 (1/2*x+1/2*y,1/2*x-1/2*y,-z)'
_symmetry_space_group_name_H-M 'C -1'
_cell_angle_alpha 90.35
_cell_angle_beta 117.44
_cell_angle_gamma 91.20
_cell_formula_units_Z 4
_cell_length_a 6.6452
_cell_length_b 7.733
_cell_length_c 6.9193
_cell_volume 315.442
_database_code_amcsd 0001326
_exptl_crystal_density_diffrn 3.109
_cod_original_formula_sum 'P Al O4.119 (F.881 Li) H.119'
_cod_database_code 9001296

loop_
_space_group_symop_operation_xyz
x,y,z
1/2+x,1/2+y,z
-x,-y,-z
1/2-x,1/2-y,-z

loop_
_atom_site_label
_atom_site_fract_x
_atom_site_fract_y
_atom_site_fract_z
_atom_site_occupancy
_atom_site_U_iso_or_equiv
_atom_site_type_symbol
_atom_site_attached_hydrogens
P -0.01328 0.33910 0.25586 1.00000 0.00560 P 0
Al1 0.00000 0.00000 0.00000 1.00000 0.00610 Al 0
Al2 0.00000 0.00000 0.50000 1.00000 0.00570 Al 0
O1 -0.31520 0.01880 -0.14250 1.00000 0.00870 O 0
O2 0.29880 0.06060 0.58820 1.00000 0.00900 O 0
O3 0.09950 -0.22100 -0.38270 1.00000 0.00820 O 0
O4 0.02850 0.23170 0.09240 1.00000 0.00970 O 0
F 0.01940 0.08280 -0.24100 0.88100 0.01020 F 0
O-H 0.01940 0.08280 -0.24100 0.11900 0.01020 O 1
Li1 0.03760 -0.32300 0.24200 0.50000 0.01970 Li 0
Li2 0.05100 -0.32400 0.30100 0.50000 0.01970 Li 0

loop_
_cod_changelog_entry_id
_cod_changelog_entry_author
_cod_changelog_entry_date
_cod_changelog_entry_text
1
;cod-tools version 3.8.0
Id: cif_guess_AMCSD_atom_types 9574 2023-05-10 09:00:05Z saulius
;
2023-05-10T18:47:15+03:00
;Derived atom types and hydrogen counts
from atom names that follow the AMCSD naming convention
(Wat == water, O-H == hydroxyl).
;

loop_
_cod_related_entry_id
_cod_related_entry_database
_cod_related_entry_code
1 AMCSD 0001326
